data_7230024
loop_
_publ_author_name
'Xu, Lei'
'Li, Shasha'
'Jiang, Liping'
'Zhang, Guofang'
'Zhang, Weiqiang'
'Gao, Ziwei'

_publ_section_title
;
 Electronic and steric effects of substituents in
 1,3-diphenylprop-2-yn-1-one during its reaction with Ru3(CO)12
;
_journal_issue 8
_journal_name_full 'RSC Advances'
_journal_page_first 4354
_journal_paper_doi 10.1039/C7RA13626A
_journal_volume 8
_journal_year 2018
_chemical_formula_sum 'C36 H20 O8 Ru2'
_chemical_formula_weight 782.66
_space_group_crystal_system triclinic
_space_group_IT_number 2
_space_group_name_Hall '-P 1'
_space_group_name_H-M_alt 'P -1'
_symmetry_space_group_name_Hall '-P 1'
_symmetry_space_group_name_H-M 'P -1'
_atom_sites_solution_hydrogens geom
_audit_creation_method SHELXL-2014/7
_audit_update_record
;
2018-01-15 deposited with the CCDC.
2018-01-15 downloaded from the CCDC.
;
_cell_angle_alpha 81.2910(10)
_cell_angle_beta 76.0060(10)
_cell_angle_gamma 82.1810(10)
_cell_formula_units_Z 2
_cell_length_a 9.5241(3)
_cell_length_b 11.9434(4)
_cell_length_c 14.5637(5)
_cell_measurement_reflns_used 34213
_cell_measurement_temperature 153(2)
_cell_measurement_theta_max 26.38
_cell_measurement_theta_min 2.67
_cell_volume 1580.36(9)
_computing_structure_refinement 'SHELXL-2014/7 (Sheldrick, 2014)'
_diffrn_ambient_temperature 153(2)
_diffrn_measured_fraction_theta_full 0.998
_diffrn_measured_fraction_theta_max 0.998
_diffrn_measurement_device_type 'Bruker SMART CCD area-detector'
_diffrn_radiation_type MoK\a
_diffrn_radiation_wavelength 0.71073
_diffrn_reflns_av_R_equivalents 0.0332
_diffrn_reflns_av_unetI/netI 0.0156
_diffrn_reflns_Laue_measured_fraction_full 0.998
_diffrn_reflns_Laue_measured_fraction_max 0.998
_diffrn_reflns_limit_h_max 11
_diffrn_reflns_limit_h_min -11
_diffrn_reflns_limit_k_max 14
_diffrn_reflns_limit_k_min -14
_diffrn_reflns_limit_l_max 17
_diffrn_reflns_limit_l_min -17
_diffrn_reflns_number 59747
_diffrn_reflns_point_group_measured_fraction_full 0.998
_diffrn_reflns_point_group_measured_fraction_max 0.998
_diffrn_reflns_theta_full 25.242
_diffrn_reflns_theta_max 25.999
_diffrn_reflns_theta_min 2.216
_exptl_absorpt_coefficient_mu 1.008
_exptl_absorpt_correction_T_max 0.7454
_exptl_absorpt_correction_T_min 0.6971
_exptl_absorpt_correction_type multi-scan
_exptl_absorpt_process_details sadabs
_exptl_crystal_colour colorless
_exptl_crystal_density_diffrn 1.645
_exptl_crystal_description block
_exptl_crystal_F_000 776
_exptl_crystal_size_max 0.150
_exptl_crystal_size_mid 0.130
_exptl_crystal_size_min 0.100
_refine_diff_density_max 0.584
_refine_diff_density_min -0.544
_refine_diff_density_rms 0.057
_refine_ls_extinction_method none
_refine_ls_goodness_of_fit_ref 1.039
_refine_ls_hydrogen_treatment constr
_refine_ls_matrix_type full
_refine_ls_number_parameters 415
_refine_ls_number_reflns 6198
_refine_ls_number_restraints 0
_refine_ls_restrained_S_all 1.039
_refine_ls_R_factor_all 0.0259
_refine_ls_R_factor_gt 0.0209
_refine_ls_shift/su_max 0.001
_refine_ls_shift/su_mean 0.000
_refine_ls_structure_factor_coef Fsqd
_refine_ls_weighting_details 'w=1/[\s^2^(Fo^2^)+(0.0235P)^2^+1.1539P] where P=(Fo^2^+2Fc^2^)/3'
_refine_ls_weighting_scheme calc
_refine_ls_wR_factor_gt 0.0484
_refine_ls_wR_factor_ref 0.0511
_reflns_Friedel_coverage 0.000
_reflns_number_gt 5545
_reflns_number_total 6198
_reflns_threshold_expression 'I > 2\s(I)'
_cod_data_source_file c7ra13626a2.cif
_cod_data_source_block 1_CCDC4
_cod_database_code 7230024
_shelx_shelxl_version_number 2014/7
_shelx_space_group_comment
;
The symmetry employed for this shelxl refinement is uniquely defined
by the following loop, which should always be used as a source of
symmetry information in preference to the above space-group names.
They are only intended as comments.
;
_shelx_estimated_absorpt_t_min 0.863
_shelx_estimated_absorpt_t_max 0.906

loop_
_space_group_symop_operation_xyz
'x, y, z'
'-x, -y, -z'

loop_
_atom_site_label
_atom_site_type_symbol
_atom_site_fract_x
_atom_site_fract_y
_atom_site_fract_z
_atom_site_U_iso_or_equiv
_atom_site_adp_type
_atom_site_occupancy
_atom_site_site_symmetry_order
_atom_site_calc_flag
_atom_site_refinement_flags_posn
_atom_site_refinement_flags_adp
Ru1 Ru 0.12917(2) 0.26418(2) 0.33143(2) 0.02390(5) Uani 1 1 d . .
Ru2 Ru 0.24967(2) 0.32533(2) 0.14304(2) 0.02321(5) Uani 1 1 d . .
C1 C 0.5515(2) 0.00259(17) 0.30559(14) 0.0246(4) Uani 1 1 d . .
C2 C 0.6217(2) 0.04160(18) 0.21235(15) 0.0298(4) Uani 1 1 d . .
H2 H 0.5761 0.1035 0.1772 0.036 Uiso 1 1 calc R U
C3 C 0.7566(2) -0.0093(2) 0.17124(17) 0.0368(5) Uani 1 1 d . .
H3 H 0.8035 0.0175 0.1079 0.044 Uiso 1 1 calc R U
C4 C 0.8233(2) -0.0991(2) 0.22203(18) 0.0410(6) Uani 1 1 d . .
H4 H 0.9159 -0.1344 0.1936 0.049 Uiso 1 1 calc R U
C5 C 0.7557(3) -0.1377(2) 0.31407(18) 0.0421(6) Uani 1 1 d . .
H5 H 0.8023 -0.1993 0.3488 0.050 Uiso 1 1 calc R U
C6 C 0.6207(2) -0.08754(19) 0.35625(16) 0.0330(5) Uani 1 1 d . .
H6 H 0.5751 -0.1146 0.4198 0.040 Uiso 1 1 calc R U
C7 C 0.4079(2) 0.05787(17) 0.35383(13) 0.0244(4) Uani 1 1 d . .
C8 C 0.3501(2) 0.16447(16) 0.29821(13) 0.0221(4) Uani 1 1 d . .
C9 C 0.2907(2) 0.16467(16) 0.21832(13) 0.0218(4) Uani 1 1 d . .
C10 C 0.2690(2) 0.05293(16) 0.19264(14) 0.0232(4) Uani 1 1 d . .
C11 C 0.3229(2) 0.02758(18) 0.09948(14) 0.0277(4) Uani 1 1 d . .
H11 H 0.3687 0.0832 0.0521 0.033 Uiso 1 1 calc R U
C12 C 0.3104(2) -0.07814(19) 0.07519(15) 0.0327(5) Uani 1 1 d . .
H12 H 0.3492 -0.0945 0.0116 0.039 Uiso 1 1 calc R U
C13 C 0.2422(2) -0.15970(18) 0.14244(16) 0.0331(5) Uani 1 1 d . .
H13 H 0.2331 -0.2316 0.1253 0.040 Uiso 1 1 calc R U
C14 C 0.1872(2) -0.13547(18) 0.23522(16) 0.0302(5) Uani 1 1 d . .
H14 H 0.1405 -0.1912 0.2821 0.036 Uiso 1 1 calc R U
C15 C 0.1999(2) -0.03023(17) 0.25991(14) 0.0261(4) Uani 1 1 d . .
H15 H 0.1610 -0.0144 0.3237 0.031 Uiso 1 1 calc R U
C16 C 0.4840(2) 0.52262(17) 0.22680(14) 0.0257(4) Uani 1 1 d . .
C17 C 0.4999(3) 0.63767(18) 0.22043(14) 0.0320(5) Uani 1 1 d . .
H17 H 0.4169 0.6901 0.2388 0.038 Uiso 1 1 calc R U
C18 C 0.6358(3) 0.6763(2) 0.18753(17) 0.0420(6) Uani 1 1 d . .
H18 H 0.6457 0.7553 0.1819 0.050 Uiso 1 1 calc R U
C19 C 0.7564(3) 0.6004(2) 0.16301(18) 0.0460(6) Uani 1 1 d . .
H19 H 0.8500 0.6267 0.1427 0.055 Uiso 1 1 calc R U
C20 C 0.7424(3) 0.4856(2) 0.16775(17) 0.0431(6) Uani 1 1 d . .
H20 H 0.8260 0.4337 0.1496 0.052 Uiso 1 1 calc R U
C21 C 0.6061(2) 0.44676(19) 0.19908(15) 0.0335(5) Uani 1 1 d . .
H21 H 0.5961 0.3682 0.2016 0.040 Uiso 1 1 calc R U
C22 C 0.3337(2) 0.48623(17) 0.26517(14) 0.0265(4) Uani 1 1 d . .
C23 C 0.3163(2) 0.36591(17) 0.25790(14) 0.0245(4) Uani 1 1 d . .
C24 C 0.3654(2) 0.27579(16) 0.32196(13) 0.0229(4) Uani 1 1 d . .
C25 C 0.4348(2) 0.29157(16) 0.40033(13) 0.0244(4) Uani 1 1 d . .
C26 C 0.5761(2) 0.24259(18) 0.39971(14) 0.0288(4) Uani 1 1 d . .
H26 H 0.6251 0.1962 0.3517 0.035 Uiso 1 1 calc R U
C27 C 0.6462(2) 0.2608(2) 0.46860(15) 0.0337(5) Uani 1 1 d . .
H27 H 0.7425 0.2266 0.4677 0.040 Uiso 1 1 calc R U
C28 C 0.5760(3) 0.3288(2) 0.53868(16) 0.0370(5) Uani 1 1 d . .
H28 H 0.6245 0.3422 0.5853 0.044 Uiso 1 1 calc R U
C29 C 0.4351(3) 0.37713(19) 0.54036(15) 0.0357(5) Uani 1 1 d . .
H29 H 0.3863 0.4229 0.5888 0.043 Uiso 1 1 calc R U
C30 C 0.3646(2) 0.35910(18) 0.47177(14) 0.0296(4) Uani 1 1 d . .
H30 H 0.2680 0.3929 0.4734 0.036 Uiso 1 1 calc R U
C31 C 0.0752(2) 0.1794(2) 0.45713(17) 0.0411(6) Uani 1 1 d . .
C32 C 0.0102(3) 0.3980(2) 0.3738(2) 0.0467(6) Uani 1 1 d . .
C33 C -0.0215(2) 0.2209(2) 0.28280(16) 0.0344(5) Uani 1 1 d . .
C34 C 0.1395(2) 0.26524(19) 0.06770(15) 0.0326(5) Uani 1 1 d . .
C35 C 0.1751(2) 0.48206(19) 0.10624(16) 0.0335(5) Uani 1 1 d . .
C36 C 0.4277(2) 0.33263(18) 0.05157(14) 0.0295(4) Uani 1 1 d . .
O1 O 0.34414(17) 0.02283(13) 0.43355(10) 0.0337(3) Uani 1 1 d . .
O2 O 0.23188(17) 0.55396(13) 0.29594(12) 0.0401(4) Uani 1 1 d . .
O3 O 0.0334(2) 0.1323(2) 0.53000(13) 0.0662(6) Uani 1 1 d . .
O4 O -0.0650(2) 0.47410(18) 0.39963(19) 0.0780(7) Uani 1 1 d . .
O5 O -0.10842(18) 0.19172(17) 0.25312(13) 0.0515(5) Uani 1 1 d . .
O6 O 0.0726(2) 0.22890(15) 0.02699(12) 0.0472(4) Uani 1 1 d . .
O7 O 0.13266(19) 0.57299(14) 0.08467(14) 0.0505(4) Uani 1 1 d . .
O8 O 0.53922(18) 0.33812(15) 0.00108(11) 0.0440(4) Uani 1 1 d . .

loop_
_atom_site_aniso_label
_atom_site_aniso_U_11
_atom_site_aniso_U_22
_atom_site_aniso_U_33
_atom_site_aniso_U_23
_atom_site_aniso_U_13
_atom_site_aniso_U_12
Ru1 0.01878(8) 0.02867(9) 0.02228(9) -0.00801(6) 0.00241(6) -0.00299(6)
Ru2 0.02179(9) 0.02491(9) 0.02122(8) -0.00251(6) -0.00268(6) -0.00076(6)
C1 0.0258(10) 0.0262(10) 0.0241(10) -0.0055(8) -0.0077(8) -0.0041(8)
C2 0.0266(10) 0.0337(11) 0.0280(11) -0.0035(9) -0.0052(8) -0.0012(9)
C3 0.0259(11) 0.0496(14) 0.0338(12) -0.0089(10) -0.0026(9) -0.0031(10)
C4 0.0229(11) 0.0517(15) 0.0513(15) -0.0165(12) -0.0113(10) 0.0023(10)
C5 0.0348(13) 0.0438(14) 0.0500(15) -0.0045(11) -0.0213(11) 0.0070(10)
C6 0.0359(12) 0.0345(12) 0.0309(11) -0.0014(9) -0.0138(9) -0.0033(9)
C7 0.0288(10) 0.0263(10) 0.0201(9) -0.0053(8) -0.0056(8) -0.0067(8)
C8 0.0188(9) 0.0262(10) 0.0182(9) -0.0041(7) 0.0029(7) -0.0030(7)
C9 0.0185(9) 0.0253(10) 0.0181(9) -0.0036(7) 0.0029(7) -0.0022(7)
C10 0.0187(9) 0.0271(10) 0.0234(10) -0.0052(8) -0.0038(7) -0.0004(8)
C11 0.0270(10) 0.0326(11) 0.0221(10) -0.0051(8) -0.0033(8) -0.0008(8)
C12 0.0339(12) 0.0381(12) 0.0273(11) -0.0147(9) -0.0058(9) 0.0023(9)
C13 0.0287(11) 0.0296(11) 0.0442(13) -0.0154(10) -0.0092(10) 0.0002(9)
C14 0.0248(10) 0.0277(11) 0.0372(12) -0.0046(9) -0.0039(9) -0.0048(8)
C15 0.0231(10) 0.0285(10) 0.0248(10) -0.0059(8) -0.0006(8) -0.0017(8)
C16 0.0301(11) 0.0275(10) 0.0207(9) -0.0016(8) -0.0069(8) -0.0064(8)
C17 0.0434(13) 0.0310(11) 0.0243(10) -0.0008(8) -0.0133(9) -0.0057(9)
C18 0.0562(16) 0.0396(13) 0.0360(13) 0.0040(10) -0.0174(11) -0.0220(12)
C19 0.0401(14) 0.0600(17) 0.0389(13) 0.0120(12) -0.0113(11) -0.0246(12)
C20 0.0301(12) 0.0522(15) 0.0399(13) 0.0062(11) -0.0016(10) -0.0046(11)
C21 0.0328(12) 0.0314(11) 0.0324(11) 0.0008(9) -0.0013(9) -0.0055(9)
C22 0.0269(10) 0.0265(10) 0.0256(10) -0.0055(8) -0.0047(8) -0.0004(8)
C23 0.0182(9) 0.0297(10) 0.0231(10) -0.0074(8) 0.0028(8) -0.0031(8)
C24 0.0190(9) 0.0267(10) 0.0204(9) -0.0069(8) 0.0025(7) -0.0020(7)
C25 0.0268(10) 0.0258(10) 0.0201(9) -0.0036(8) -0.0014(8) -0.0068(8)
C26 0.0267(10) 0.0335(11) 0.0258(10) -0.0081(8) -0.0006(8) -0.0070(8)
C27 0.0272(11) 0.0416(13) 0.0327(11) -0.0055(9) -0.0053(9) -0.0065(9)
C28 0.0442(13) 0.0440(13) 0.0270(11) -0.0062(10) -0.0112(10) -0.0116(11)
C29 0.0467(14) 0.0363(12) 0.0243(11) -0.0101(9) -0.0049(10) -0.0031(10)
C30 0.0328(11) 0.0298(11) 0.0245(10) -0.0054(8) -0.0037(9) 0.0004(9)
C31 0.0250(11) 0.0629(16) 0.0312(12) -0.0058(11) 0.0017(9) -0.0040(11)
C32 0.0276(12) 0.0465(15) 0.0632(17) -0.0249(13) 0.0083(11) -0.0080(11)
C33 0.0222(10) 0.0428(13) 0.0355(12) -0.0146(10) 0.0032(9) -0.0012(9)
C34 0.0318(11) 0.0347(12) 0.0295(11) 0.0022(9) -0.0081(9) -0.0024(9)
C35 0.0285(11) 0.0359(13) 0.0348(12) -0.0029(10) -0.0065(9) -0.0012(9)
C36 0.0346(12) 0.0307(11) 0.0237(10) -0.0054(8) -0.0068(9) -0.0030(9)
O1 0.0389(9) 0.0376(8) 0.0196(7) 0.0009(6) 0.0006(6) -0.0045(7)
O2 0.0323(8) 0.0300(8) 0.0548(10) -0.0136(7) -0.0019(7) 0.0028(7)
O3 0.0430(11) 0.1119(18) 0.0297(10) 0.0147(10) 0.0071(8) -0.0134(11)
O4 0.0406(11) 0.0555(13) 0.128(2) -0.0505(14) 0.0211(12) 0.0002(10)
O5 0.0276(9) 0.0800(14) 0.0521(11) -0.0273(10) -0.0029(8) -0.0133(9)
O6 0.0510(11) 0.0530(11) 0.0451(10) 0.0010(8) -0.0246(9) -0.0147(9)
O7 0.0472(10) 0.0342(10) 0.0658(12) 0.0036(8) -0.0162(9) 0.0055(8)
O8 0.0341(9) 0.0606(11) 0.0330(9) -0.0115(8) 0.0061(7) -0.0082(8)

loop_
_atom_type_symbol
_atom_type_description
_atom_type_scat_dispersion_real
_atom_type_scat_dispersion_imag
_atom_type_scat_source
C C 0.0033 0.0016 'International Tables Vol C Tables 4.2.6.8 and 6.1.1.4'
H H 0.0000 0.0000 'International Tables Vol C Tables 4.2.6.8 and 6.1.1.4'
O O 0.0106 0.0060 'International Tables Vol C Tables 4.2.6.8 and 6.1.1.4'
Ru Ru -1.2594 0.8363 'International Tables Vol C Tables 4.2.6.8 and 6.1.1.4'

loop_
_geom_angle_atom_site_label_1
_geom_angle_atom_site_label_2
_geom_angle_atom_site_label_3
_geom_angle
C33 Ru1 C32 91.73(10)
C33 Ru1 C31 95.95(10)
C32 Ru1 C31 91.42(11)
C33 Ru1 C24 150.75(8)
C32 Ru1 C24 111.69(9)
C31 Ru1 C24 100.55(8)
C33 Ru1 C23 130.19(9)
C32 Ru1 C23 91.63(9)
C31 Ru1 C23 133.61(9)
C24 Ru1 C23 36.84(7)
C33 Ru1 C8 117.79(8)
C32 Ru1 C8 149.43(9)
C31 Ru1 C8 93.06(8)
C24 Ru1 C8 37.83(7)
C23 Ru1 C8 63.92(7)
C33 Ru1 C9 86.58(8)
C32 Ru1 C9 153.22(10)
C31 Ru1 C9 115.35(9)
C24 Ru1 C9 64.56(7)
C23 Ru1 C9 69.70(7)
C8 Ru1 C9 35.95(7)
C33 Ru1 Ru2 83.53(7)
C32 Ru1 Ru2 105.01(9)
C31 Ru1 Ru2 163.56(7)
C24 Ru1 Ru2 73.87(5)
C23 Ru1 Ru2 47.82(5)
C8 Ru1 Ru2 72.95(5)
C9 Ru1 Ru2 48.23(5)
C36 Ru2 C35 94.34(9)
C36 Ru2 C34 98.41(9)
C35 Ru2 C34 92.05(9)
C36 Ru2 C23 98.61(8)
C35 Ru2 C23 93.69(9)
C34 Ru2 C23 161.56(8)
C36 Ru2 C9 99.85(8)
C35 Ru2 C9 164.28(8)
C34 Ru2 C9 92.54(8)
C23 Ru2 C9 77.59(8)
C36 Ru2 Ru1 143.79(6)
C35 Ru2 Ru1 108.90(7)
C34 Ru2 Ru1 107.80(6)
C23 Ru2 Ru1 53.78(5)
C9 Ru2 Ru1 55.39(5)
C6 C1 C2 118.93(19)
C6 C1 C7 118.96(18)
C2 C1 C7 122.06(18)
C3 C2 C1 120.4(2)
C3 C2 H2 119.8
C1 C2 H2 119.8
C4 C3 C2 120.0(2)
C4 C3 H3 120.0
C2 C3 H3 120.0
C5 C4 C3 120.0(2)
C5 C4 H4 120.0
C3 C4 H4 120.0
C4 C5 C6 120.6(2)
C4 C5 H5 119.7
C6 C5 H5 119.7
C5 C6 C1 120.0(2)
C5 C6 H6 120.0
C1 C6 H6 120.0
O1 C7 C1 122.63(18)
O1 C7 C8 122.00(18)
C1 C7 C8 115.30(16)
C9 C8 C24 116.13(17)
C9 C8 C7 124.16(16)
C24 C8 C7 119.53(16)
C9 C8 Ru1 74.40(11)
C24 C8 Ru1 70.65(10)
C7 C8 Ru1 128.47(13)
C8 C9 C10 118.22(17)
C8 C9 Ru2 115.50(13)
C10 C9 Ru2 126.22(13)
C8 C9 Ru1 69.65(10)
C10 C9 Ru1 125.00(12)
Ru2 C9 Ru1 76.38(6)
C11 C10 C15 117.95(18)
C11 C10 C9 119.80(17)
C15 C10 C9 122.21(17)
C12 C11 C10 120.71(19)
C12 C11 H11 119.6
C10 C11 H11 119.6
C13 C12 C11 120.74(19)
C13 C12 H12 119.6
C11 C12 H12 119.6
C12 C13 C14 119.21(19)
C12 C13 H13 120.4
C14 C13 H13 120.4
C13 C14 C15 120.3(2)
C13 C14 H14 119.9
C15 C14 H14 119.9
C14 C15 C10 121.11(18)
C14 C15 H15 119.4
C10 C15 H15 119.4
C17 C16 C21 119.3(2)
C17 C16 C22 117.59(19)
C21 C16 C22 123.12(18)
C18 C17 C16 120.4(2)
C18 C17 H17 119.8
C16 C17 H17 119.8
C19 C18 C17 119.9(2)
C19 C18 H18 120.0
C17 C18 H18 120.0
C18 C19 C20 120.4(2)
C18 C19 H19 119.8
C20 C19 H19 119.8
C19 C20 C21 119.8(2)
C19 C20 H20 120.1
C21 C20 H20 120.1
C20 C21 C16 120.1(2)
C20 C21 H21 120.0
C16 C21 H21 120.0
O2 C22 C23 122.76(18)
O2 C22 C16 120.89(18)
C23 C22 C16 116.26(16)
C24 C23 C22 120.30(17)
C24 C23 Ru2 118.50(14)
C22 C23 Ru2 120.57(14)
C24 C23 Ru1 71.21(11)
C22 C23 Ru1 128.56(13)
Ru2 C23 Ru1 78.40(7)
C23 C24 C8 111.95(17)
C23 C24 C25 124.54(17)
C8 C24 C25 123.36(17)
C23 C24 Ru1 71.94(11)
C8 C24 Ru1 71.52(10)
C25 C24 Ru1 127.55(13)
C26 C25 C30 118.70(18)
C26 C25 C24 119.34(17)
C30 C25 C24 121.88(18)
C27 C26 C25 120.64(19)
C27 C26 H26 119.7
C25 C26 H26 119.7
C28 C27 C26 120.2(2)
C28 C27 H27 119.9
C26 C27 H27 119.9
C29 C28 C27 119.6(2)
C29 C28 H28 120.2
C27 C28 H28 120.2
C28 C29 C30 120.4(2)
C28 C29 H29 119.8
C30 C29 H29 119.8
C29 C30 C25 120.5(2)
C29 C30 H30 119.8
C25 C30 H30 119.8
O3 C31 Ru1 174.9(2)
O4 C32 Ru1 176.9(2)
O5 C33 Ru1 177.7(2)
O6 C34 Ru2 177.6(2)
O7 C35 Ru2 179.6(2)
O8 C36 Ru2 175.47(19)

loop_
_geom_bond_atom_site_label_1
_geom_bond_atom_site_label_2
_geom_bond_distance
Ru1 C33 1.906(2)
Ru1 C32 1.920(2)
Ru1 C31 1.940(2)
Ru1 C24 2.2424(19)
Ru1 C23 2.2519(19)
Ru1 C8 2.2542(18)
Ru1 C9 2.3156(18)
Ru1 Ru2 2.7343(2)
Ru2 C36 1.889(2)
Ru2 C35 1.953(2)
Ru2 C34 1.955(2)
Ru2 C23 2.068(2)
Ru2 C9 2.0982(19)
C1 C6 1.392(3)
C1 C2 1.400(3)
C1 C7 1.494(3)
C2 C3 1.380(3)
C2 H2 0.9500
C3 C4 1.380(3)
C3 H3 0.9500
C4 C5 1.378(4)
C4 H4 0.9500
C5 C6 1.382(3)
C5 H5 0.9500
C6 H6 0.9500
C7 O1 1.214(2)
C7 C8 1.514(3)
C8 C9 1.411(3)
C8 C24 1.458(3)
C9 C10 1.492(3)
C10 C11 1.393(3)
C10 C15 1.397(3)
C11 C12 1.389(3)
C11 H11 0.9500
C12 C13 1.380(3)
C12 H12 0.9500
C13 C14 1.385(3)
C13 H13 0.9500
C14 C15 1.387(3)
C14 H14 0.9500
C15 H15 0.9500
C16 C17 1.390(3)
C16 C21 1.390(3)
C16 C22 1.503(3)
C17 C18 1.384(3)
C17 H17 0.9500
C18 C19 1.373(4)
C18 H18 0.9500
C19 C20 1.384(4)
C19 H19 0.9500
C20 C21 1.387(3)
C20 H20 0.9500
C21 H21 0.9500
C22 O2 1.217(2)
C22 C23 1.491(3)
C23 C24 1.420(3)
C24 C25 1.497(3)
C25 C26 1.391(3)
C25 C30 1.397(3)
C26 C27 1.389(3)
C26 H26 0.9500
C27 C28 1.386(3)
C27 H27 0.9500
C28 C29 1.383(3)
C28 H28 0.9500
C29 C30 1.387(3)
C29 H29 0.9500
C30 H30 0.9500
C31 O3 1.130(3)
C32 O4 1.130(3)
C33 O5 1.136(3)
C34 O6 1.132(3)
C35 O7 1.131(3)
C36 O8 1.140(3)
